data_7135273
loop_
_publ_author_name
'Liu, Chenrui'
'Peng, Lingya'
'Chen, Yumeng'
'An, Jingyi'
'Li, Zhaoxin'
'Huang, Wenshuang'
'Cui, Ganglong'
'Hu, Shaowei'

_publ_section_title
;
 Catalytic Dinitrogen Silylation by Tris(pyrazolyl)borate-Supported
 Titanium Complexes
;
_journal_name_full 'Chemical Communications'
_journal_paper_doi 10.1039/D5CC04879F
_journal_year 2025
_chemical_formula_moiety 'C58 H86 B2 N14 O2 Ti2'
_chemical_formula_sum 'C58 H86 B2 N14 O2 Ti2'
_chemical_formula_weight 1128.82
_space_group_crystal_system monoclinic
_space_group_IT_number 14
_space_group_name_Hall '-P 2yn'
_space_group_name_H-M_alt 'P 1 21/n 1'
_atom_sites_solution_hydrogens geom
_atom_sites_solution_primary iterative
_audit_creation_date 2024-04-14
_audit_creation_method
;
Olex2 1.5
(compiled 2023.08.24 svn.re1ec1418 for OlexSys, GUI svn.r6817)
;
_audit_update_record
;
2024-04-23 deposited with the CCDC.	2025-11-30 downloaded from the CCDC.
;
_cell_angle_alpha 90
_cell_angle_beta 91.589(2)
_cell_angle_gamma 90
_cell_formula_units_Z 4
_cell_length_a 15.2132(2)
_cell_length_b 17.9147(3)
_cell_length_c 26.8010(5)
_cell_measurement_reflns_used 24926
_cell_measurement_temperature 100.00(10)
_cell_measurement_theta_max 76.0740
_cell_measurement_theta_min 3.3330
_cell_volume 7301.5(2)
_computing_cell_refinement 'CrysAlisPro 1.171.42.85a (Rigaku OD, 2023)'
_computing_data_collection 'CrysAlisPro 1.171.42.85a (Rigaku OD, 2023)'
_computing_data_reduction 'CrysAlisPro 1.171.42.85a (Rigaku OD, 2023)'
_computing_molecular_graphics 'Olex2 1.5 (Dolomanov et al., 2009)'
_computing_publication_material 'Olex2 1.5 (Dolomanov et al., 2009)'
_computing_structure_refinement 'SHELXL 2018/3 (Sheldrick, 2015)'
_computing_structure_solution 'olex2.solve 1.5 (Bourhis et al., 2015)'
_diffrn_ambient_environment N~2~
_diffrn_ambient_temperature 100.00(10)
_diffrn_detector 'Hybrid Pixel Array Detector'
_diffrn_detector_area_resol_mean 10.0000
_diffrn_detector_type HyPix
_diffrn_measured_fraction_theta_full 0.987
_diffrn_measured_fraction_theta_max 0.940
_diffrn_measurement_details
;
List of Runs (angles in degrees, time in seconds):

  # Type    Start    End  Width  t~exp~   \w     \q     \k     \f   Frames
#--------------------------------------------------------------------------
  1  \w    -78.00 -53.00   0.50    2.00    --  -46.76 129.00 135.00   50
  2  \w    -85.00 -60.00   0.50    2.00    --  -46.76 141.00 -51.00   50
  3  \w   -103.00 -78.00   0.50    2.00    --  -46.76-129.00  62.00   50
  4  \w   -118.00 -64.00   0.50    2.00    --  -46.76-141.00-109.00  108
  5  \w     46.00  71.00   0.50    2.00    --   46.76-141.00-109.00   50
  6  \w     47.00  96.00   0.50    2.00    --   46.76-129.00  62.00   98
  7  \w   -108.00 -29.00   0.50   12.00    -- -102.00 141.00 -51.00  158
  8  \w   -173.00 -86.00   0.50   12.00    -- -102.00-129.00  62.00  174
  9  \w     83.00 118.00   0.50   12.00    --  104.75-141.00-109.00   70
 10  \w     94.00 120.00   0.50   12.00    --  104.75-129.00  62.00   52
 11  \w     98.00 123.00   0.50   12.00    --  104.75 141.00 -51.00   50
 12  \w   -116.00 -72.00   0.50    2.00    --  -46.76-125.00-180.00   88
 13  \w    -23.00  28.00   0.50    2.00    --  -46.76  19.00-180.00  102
 14  \w    -23.00  29.00   0.50    2.00    --  -46.76  19.00 -90.00  104
 15  \w   -113.00 -71.00   0.50    2.00    --  -46.76-125.00  90.00   84
 16  \w     23.00  49.00   0.50    2.00    --   46.76-125.00-150.00   52
 17  \w   -113.00 -88.00   0.50   12.00    -- -102.00 -15.00 -60.00   50
 18  \w   -174.00-144.00   0.50   12.00    -- -102.00 -15.00 -60.00   60
 19  \w    -98.00 -73.00   0.50   12.00    -- -102.00  77.00 -90.00   50
 20  \w    -66.00 -32.00   0.50   12.00    -- -102.00  61.00-180.00   68
 21  \w    -64.00 -36.00   0.50   12.00    -- -102.00  61.00   0.00   56
 22  \w   -102.00 -77.00   0.50   12.00    -- -102.00  77.00 120.00   50
 23  \w   -172.00 -85.00   0.50   12.00    -- -102.00 -61.00 -30.00  174
 24  \w   -173.00 -89.00   0.50   12.00    -- -102.00 -30.00-120.00  168
 25  \w     36.00 108.00   0.50   12.00    --  104.75 -94.00  60.00  144
 26  \w     46.00  73.00   0.50   12.00    --  104.75 -61.00-150.00   54
 27  \w     39.00 108.00   0.50   12.00    --  104.75 -77.00  60.00  138
 28  \w    121.00 146.00   0.50   12.00    --  104.75  61.00-150.00   50
 29  \w     39.00  72.00   0.50   12.00    --  104.75 -61.00  60.00   66
;
_diffrn_measurement_device 'four-circle diffractometer'
_diffrn_measurement_device_type 'XtaLAB Synergy R, DW system, HyPix'
_diffrn_measurement_method '\w scans'
_diffrn_orient_matrix_type 'CrysAlisPro convention (1999,Acta A55,543-557)'
_diffrn_orient_matrix_UB_11 -0.0075436000
_diffrn_orient_matrix_UB_12 -0.0132582000
_diffrn_orient_matrix_UB_13 -0.0568087000
_diffrn_orient_matrix_UB_21 0.0032819000
_diffrn_orient_matrix_UB_22 0.0848617000
_diffrn_orient_matrix_UB_23 -0.0089807000
_diffrn_orient_matrix_UB_31 0.1008988000
_diffrn_orient_matrix_UB_32 -0.0035790000
_diffrn_orient_matrix_UB_33 -0.0023618000
_diffrn_radiation_monochromator mirror
_diffrn_radiation_probe x-ray
_diffrn_radiation_type 'Cu K\a'
_diffrn_radiation_wavelength 1.54184
_diffrn_reflns_av_R_equivalents 0.0513
_diffrn_reflns_av_unetI/netI 0.0526
_diffrn_reflns_Laue_measured_fraction_full 0.987
_diffrn_reflns_Laue_measured_fraction_max 0.940
_diffrn_reflns_limit_h_max 18
_diffrn_reflns_limit_h_min -13
_diffrn_reflns_limit_k_max 22
_diffrn_reflns_limit_k_min -18
_diffrn_reflns_limit_l_max 33
_diffrn_reflns_limit_l_min -33
_diffrn_reflns_number 55802
_diffrn_reflns_point_group_measured_fraction_full 0.987
_diffrn_reflns_point_group_measured_fraction_max 0.940
_diffrn_reflns_theta_full 67.684
_diffrn_reflns_theta_max 76.270
_diffrn_reflns_theta_min 3.299
_diffrn_source 'Rotating-anode X-ray tube'
_diffrn_source_type 'Rigaku (Cu) X-ray Source'
_exptl_absorpt_coefficient_mu 2.201
_exptl_absorpt_correction_T_max 1.00000
_exptl_absorpt_correction_T_min 0.78898
_exptl_absorpt_correction_type multi-scan
_exptl_absorpt_process_details
;
CrysAlisPro 1.171.42.85a (Rigaku Oxford Diffraction, 2023)
Empirical absorption correction using spherical harmonics,
implemented in SCALE3 ABSPACK scaling algorithm.
;
_exptl_crystal_colour 'reddish brown'
_exptl_crystal_colour_modifier reddish
_exptl_crystal_colour_primary brown
_exptl_crystal_density_diffrn 1.027
_exptl_crystal_description cube
_exptl_crystal_F_000 2408
_exptl_crystal_size_max 0.06
_exptl_crystal_size_mid 0.05
_exptl_crystal_size_min 0.03
_refine_diff_density_max 0.393
_refine_diff_density_min -0.515
_refine_diff_density_rms 0.060
_refine_ls_extinction_method none
_refine_ls_goodness_of_fit_ref 1.091
_refine_ls_hydrogen_treatment constr
_refine_ls_matrix_type full
_refine_ls_number_parameters 727
_refine_ls_number_reflns 14393
_refine_ls_number_restraints 0
_refine_ls_restrained_S_all 1.091
_refine_ls_R_factor_all 0.0756
_refine_ls_R_factor_gt 0.0549
_refine_ls_shift/su_max 0.001
_refine_ls_shift/su_mean 0.000
_refine_ls_structure_factor_coef Fsqd
_refine_ls_weighting_details 'w=1/[\s^2^(Fo^2^)+(0.0399P)^2^+9.2636P] where P=(Fo^2^+2Fc^2^)/3'
_refine_ls_weighting_scheme calc
_refine_ls_wR_factor_gt 0.1269
_refine_ls_wR_factor_ref 0.1381
_reflns_Friedel_coverage 0.000
_reflns_number_gt 11032
_reflns_number_total 14393
_reflns_threshold_expression 'I > 2\s(I)'
_cod_data_source_file d5cc04879f2.cif
_cod_data_source_block exp_16554_auto_sq
_cod_database_code 7135273
_shelx_shelxl_version_number 2018/3
_chemical_oxdiff_formula 'C H O N B Ti'
_shelx_space_group_comment
;
The symmetry employed for this shelxl refinement is uniquely defined
by the following loop, which should always be used as a source of
symmetry information in preference to the above space-group names.
They are only intended as comments.
;
_shelx_estimated_absorpt_t_max 0.937
_shelx_estimated_absorpt_t_min 0.879
_reflns_odcompleteness_completeness 99.40
_reflns_odcompleteness_iscentric 1
_reflns_odcompleteness_theta 66.97
_olex2_refinement_description
;
1. Fixed Uiso
 At 1.2 times of:
  All B(H) groups, All C(H) groups
 At 1.5 times of:
  All C(H,H,H) groups
2.a Ternary CH refined with riding coordinates:
 B1(H1), B2(H2)
2.b Aromatic/amide H refined with riding coordinates:
 C20(H20), C32(H32), C47(H47), C3(H3), C13(H13), C8(H8), C37(H37), C18(H18),
 C48(H48), C19(H19), C42(H42), C49(H49)
2.c Idealised Me refined as rotating group:
 C15(H15A,H15B,H15C), C29(H29A,H29B,H29C), C52(H52A,H52B,H52C), C44(H44A,H44B,
 H44C), C56(H56A,H56B,H56C), C27(H27A,H27B,H27C), C39(H39A,H39B,H39C), C5(H5A,
 H5B,H5C), C34(H34A,H34B,H34C), C10(H10A,H10B,H10C), C53(H53A,H53B,H53C),
 C23(H23A,H23B,H23C), C54(H54A,H54B,H54C), C11(H11A,H11B,H11C), C28(H28A,H28B,
 H28C), C25(H25A,H25B,H25C), C57(H57A,H57B,H57C), C6(H6A,H6B,H6C), C24(H24A,
 H24B,H24C), C30(H30A,H30B,H30C), C40(H40A,H40B,H40C), C1(H1A,H1B,H1C),
 C58(H58A,H58B,H58C), C35(H35A,H35B,H35C)
;
_smtbx_masks_void_probe_radius 1.2
_smtbx_masks_void_truncation_radius 1.2
_olex2_submission_special_instructions 'No special instructions were received'
_oxdiff_exptl_absorpt_empirical_details
;
Empirical correction (ABSPACK) includes:
- Absorption correction using spherical harmonics
- Frame scaling
;
_oxdiff_exptl_absorpt_empirical_full_max 1.592
_oxdiff_exptl_absorpt_empirical_full_min 0.595

loop_
_space_group_symop_operation_xyz
'x, y, z'
'-x+1/2, y+1/2, -z+1/2'
'-x, -y, -z'
'x-1/2, -y-1/2, z-1/2'

loop_
_atom_site_label
_atom_site_type_symbol
_atom_site_fract_x
_atom_site_fract_y
_atom_site_fract_z
_atom_site_U_iso_or_equiv
_atom_site_adp_type
_atom_site_occupancy
_atom_site_site_symmetry_order
_atom_site_calc_flag
_atom_site_refinement_flags_posn
_atom_site_refinement_flags_adp
_atom_site_refinement_flags_occupancy
_atom_site_disorder_assembly
_atom_site_disorder_group
Ti2 Ti 0.36879(3) 0.67256(3) 0.65088(2) 0.02540(11) Uani 1 1 d . . . . .
Ti1 Ti 0.53088(3) 0.60731(3) 0.80174(2) 0.02531(11) Uani 1 1 d . . . . .
O1 O 0.48251(11) 0.66041(10) 0.85547(7) 0.0298(4) Uani 1 1 d . . . . .
O2 O 0.43332(11) 0.74431(10) 0.61508(7) 0.0294(4) Uani 1 1 d . . . . .
N2 N 0.43549(13) 0.66198(12) 0.70762(8) 0.0257(4) Uani 1 1 d . . . . .
N1 N 0.46834(13) 0.64470(12) 0.74888(8) 0.0259(5) Uani 1 1 d . . . . .
N14 N 0.36674(14) 0.55451(13) 0.63811(8) 0.0306(5) Uani 1 1 d . . . . .
N9 N 0.19392(14) 0.62084(13) 0.59156(8) 0.0307(5) Uani 1 1 d . . . . .
N6 N 0.64927(14) 0.61425(12) 0.75985(8) 0.0287(5) Uani 1 1 d . . . . .
N8 N 0.50985(14) 0.49458(12) 0.77629(8) 0.0281(5) Uani 1 1 d . . . . .
N7 N 0.58257(14) 0.44977(12) 0.77027(8) 0.0296(5) Uani 1 1 d . . . . .
N3 N 0.68172(14) 0.49674(13) 0.83980(8) 0.0301(5) Uani 1 1 d . . . . .
N5 N 0.69731(13) 0.54973(13) 0.75462(8) 0.0290(5) Uani 1 1 d . . . . .
N12 N 0.25288(13) 0.66424(12) 0.69544(8) 0.0278(5) Uani 1 1 d . . . . .
N4 N 0.62692(14) 0.54999(12) 0.85965(8) 0.0288(5) Uani 1 1 d . . . . .
N11 N 0.19386(14) 0.60788(13) 0.68346(8) 0.0301(5) Uani 1 1 d . . . . .
N10 N 0.26132(14) 0.67175(13) 0.58583(8) 0.0292(5) Uani 1 1 d . . . . .
N13 N 0.28602(15) 0.52031(13) 0.63108(8) 0.0318(5) Uani 1 1 d . . . . .
C45 C 0.47168(16) 0.79942(15) 0.58976(10) 0.0269(5) Uani 1 1 d . . . . .
C14 C 0.44002(17) 0.45509(15) 0.75889(10) 0.0294(6) Uani 1 1 d . . . . .
C16 C 0.44935(16) 0.69833(15) 0.89338(9) 0.0273(5) Uani 1 1 d . . . . .
C51 C 0.40536(17) 0.89704(15) 0.64885(10) 0.0308(6) Uani 1 1 d . . . . .
C21 C 0.48138(17) 0.77076(16) 0.90531(10) 0.0292(6) Uani 1 1 d . . . . .
C20 C 0.45090(18) 0.80504(16) 0.94848(10) 0.0334(6) Uani 1 1 d . . . . .
H20 H 0.471812 0.853480 0.957024 0.040 Uiso 1 1 calc R U . . .
C46 C 0.45485(16) 0.87527(15) 0.60181(10) 0.0290(6) Uani 1 1 d . . . . .
C33 C 0.23699(17) 0.71413(16) 0.54580(10) 0.0309(6) Uani 1 1 d . . . . .
C9 C 0.68365(17) 0.66563(16) 0.72909(10) 0.0311(6) Uani 1 1 d . . . . .
C15 C 0.34888(17) 0.48583(17) 0.75846(11) 0.0336(6) Uani 1 1 d . . . . .
H15A H 0.313396 0.461309 0.732150 0.050 Uiso 1 1 calc R U . . .
H15B H 0.350739 0.539662 0.752065 0.050 Uiso 1 1 calc R U . . .
H15C H 0.322618 0.476724 0.790878 0.050 Uiso 1 1 calc R U . . .
C26 C 0.54494(18) 0.81266(16) 0.87176(10) 0.0328(6) Uani 1 1 d . . . . .
C50 C 0.52843(17) 0.78135(15) 0.55000(10) 0.0292(6) Uani 1 1 d . . . . .
C4 C 0.65044(17) 0.55423(16) 0.90866(10) 0.0317(6) Uani 1 1 d . . . . .
C32 C 0.15433(18) 0.69125(17) 0.52710(10) 0.0347(6) Uani 1 1 d . . . . .
H32 H 0.122518 0.711842 0.499370 0.042 Uiso 1 1 calc R U . . .
C12 C 0.55740(18) 0.38342(16) 0.75032(11) 0.0337(6) Uani 1 1 d . . . . .
C29 C 0.50222(19) 0.82244(17) 0.81940(10) 0.0353(6) Uani 1 1 d . . . . .
H29A H 0.489211 0.773279 0.804955 0.053 Uiso 1 1 calc R U . . .
H29B H 0.542727 0.849302 0.797983 0.053 Uiso 1 1 calc R U . . .
H29C H 0.447557 0.850951 0.821943 0.053 Uiso 1 1 calc R U . . .
C31 C 0.12826(18) 0.63287(17) 0.55694(11) 0.0353(6) Uani 1 1 d . . . . .
C17 C 0.38306(17) 0.66491(16) 0.92289(10) 0.0308(6) Uani 1 1 d . . . . .
C38 C 0.22648(17) 0.69532(16) 0.73808(10) 0.0313(6) Uani 1 1 d . . . . .
C47 C 0.48635(18) 0.93013(16) 0.56993(11) 0.0335(6) Uani 1 1 d . . . . .
H47 H 0.473129 0.980949 0.576522 0.040 Uiso 1 1 calc R U . . .
C36 C 0.13078(18) 0.60616(18) 0.71850(11) 0.0379(7) Uani 1 1 d . . . . .
C2 C 0.73759(17) 0.46896(16) 0.87531(11) 0.0334(6) Uani 1 1 d . . . . .
C3 C 0.71944(18) 0.50454(17) 0.91950(11) 0.0353(6) Uani 1 1 d . . . . .
H3 H 0.748064 0.496862 0.951032 0.042 Uiso 1 1 calc R U . . .
C7 C 0.76076(17) 0.56118(17) 0.72090(10) 0.0345(6) Uani 1 1 d . . . . .
C43 C 0.42858(18) 0.50111(16) 0.63562(10) 0.0327(6) Uani 1 1 d . . . . .
C13 C 0.46755(19) 0.38522(16) 0.74316(11) 0.0351(6) Uani 1 1 d . . . . .
H13 H 0.431379 0.346290 0.730013 0.042 Uiso 1 1 calc R U . . .
C8 C 0.75405(18) 0.63418(17) 0.70460(10) 0.0351(6) Uani 1 1 d . . . . .
H8 H 0.790420 0.658195 0.681240 0.042 Uiso 1 1 calc R U . . .
C52 C 0.45190(19) 0.86357(16) 0.69544(10) 0.0339(6) Uani 1 1 d . . . . .
H52A H 0.452319 0.809015 0.692785 0.051 Uiso 1 1 calc R U . . .
H52B H 0.420493 0.878373 0.725299 0.051 Uiso 1 1 calc R U . . .
H52C H 0.512507 0.882030 0.697876 0.051 Uiso 1 1 calc R U . . .
C37 C 0.15031(18) 0.66056(18) 0.75323(10) 0.0358(6) Uani 1 1 d . . . . .
H37 H 0.117904 0.672093 0.782028 0.043 Uiso 1 1 calc R U . . .
C18 C 0.35723(18) 0.70246(18) 0.96573(10) 0.0360(6) Uani 1 1 d . . . . .
H18 H 0.314720 0.680104 0.986297 0.043 Uiso 1 1 calc R U . . .
C44 C 0.52390(19) 0.51676(17) 0.64396(12) 0.0381(7) Uani 1 1 d . . . . .
H44A H 0.551281 0.525247 0.611778 0.057 Uiso 1 1 calc R U . . .
H44B H 0.552057 0.474025 0.660708 0.057 Uiso 1 1 calc R U . . .
H44C H 0.531166 0.561318 0.664883 0.057 Uiso 1 1 calc R U . . .
C56 C 0.61245(19) 0.67716(17) 0.58888(12) 0.0405(7) Uani 1 1 d . . . . .
H56A H 0.662735 0.710489 0.594832 0.061 Uiso 1 1 calc R U . . .
H56B H 0.633494 0.625874 0.584824 0.061 Uiso 1 1 calc R U . . .
H56C H 0.573483 0.679519 0.617348 0.061 Uiso 1 1 calc R U . . .
C41 C 0.2987(2) 0.44616(16) 0.62362(11) 0.0372(7) Uani 1 1 d . . . . .
C27 C 0.63433(18) 0.77315(18) 0.86810(11) 0.0381(7) Uani 1 1 d . . . . .
H27A H 0.663167 0.771142 0.901232 0.057 Uiso 1 1 calc R U . . .
H27B H 0.671506 0.800833 0.845245 0.057 Uiso 1 1 calc R U . . .
H27C H 0.625257 0.722293 0.855506 0.057 Uiso 1 1 calc R U . . .
C39 C 0.27529(19) 0.75808(17) 0.76276(11) 0.0360(6) Uani 1 1 d . . . . .
H39A H 0.251689 0.805718 0.750404 0.054 Uiso 1 1 calc R U . . .
H39B H 0.337781 0.754594 0.755129 0.054 Uiso 1 1 calc R U . . .
H39C H 0.268453 0.755141 0.798959 0.054 Uiso 1 1 calc R U . . .
C55 C 0.56173(18) 0.70161(16) 0.54130(11) 0.0355(6) Uani 1 1 d . . . . .
C48 C 0.53604(19) 0.91306(17) 0.52918(11) 0.0378(7) Uani 1 1 d . . . . .
H48 H 0.555002 0.951418 0.507493 0.045 Uiso 1 1 calc R U . . .
C5 C 0.60761(19) 0.60406(17) 0.94539(10) 0.0364(6) Uani 1 1 d . . . . .
H5A H 0.613907 0.656166 0.934936 0.055 Uiso 1 1 calc R U . . .
H5B H 0.635740 0.597236 0.978411 0.055 Uiso 1 1 calc R U . . .
H5C H 0.545042 0.591521 0.946944 0.055 Uiso 1 1 calc R U . . .
C19 C 0.39157(19) 0.77086(18) 0.97898(11) 0.0377(7) Uani 1 1 d . . . . .
H19 H 0.374509 0.794389 1.008970 0.045 Uiso 1 1 calc R U . . .
C34 C 0.29133(18) 0.77481(17) 0.52503(11) 0.0354(6) Uani 1 1 d . . . . .
H34A H 0.293802 0.816775 0.548476 0.053 Uiso 1 1 calc R U . . .
H34B H 0.265129 0.791470 0.493118 0.053 Uiso 1 1 calc R U . . .
H34C H 0.350960 0.756255 0.519759 0.053 Uiso 1 1 calc R U . . .
C22 C 0.33603(18) 0.59271(17) 0.90683(10) 0.0349(6) Uani 1 1 d . . . . .
C10 C 0.64759(19) 0.74261(16) 0.72450(11) 0.0365(6) Uani 1 1 d . . . . .
H10A H 0.583941 0.741459 0.729164 0.055 Uiso 1 1 calc R U . . .
H10B H 0.659608 0.762430 0.691297 0.055 Uiso 1 1 calc R U . . .
H10C H 0.675471 0.774632 0.750009 0.055 Uiso 1 1 calc R U . . .
C53 C 0.30829(18) 0.87217(17) 0.64561(11) 0.0367(6) Uani 1 1 d . . . . .
H53A H 0.278167 0.897977 0.617796 0.055 Uiso 1 1 calc R U . . .
H53B H 0.279689 0.884608 0.676852 0.055 Uiso 1 1 calc R U . . .
H53C H 0.305352 0.818137 0.640118 0.055 Uiso 1 1 calc R U . . .
C42 C 0.3876(2) 0.43276(17) 0.62576(11) 0.0401(7) Uani 1 1 d . . . . .
H42 H 0.415803 0.385994 0.621380 0.048 Uiso 1 1 calc R U . . .
C49 C 0.55776(18) 0.83978(17) 0.52035(11) 0.0344(6) Uani 1 1 d . . . . .
H49 H 0.594063 0.828571 0.493062 0.041 Uiso 1 1 calc R U . . .
C23 C 0.2646(2) 0.5702(2) 0.94336(12) 0.0469(8) Uani 1 1 d . . . . .
H23A H 0.291400 0.562623 0.976648 0.070 Uiso 1 1 calc R U . . .
H23B H 0.236496 0.523854 0.931927 0.070 Uiso 1 1 calc R U . . .
H23C H 0.220422 0.609922 0.944808 0.070 Uiso 1 1 calc R U . . .
C54 C 0.4053(2) 0.98196(16) 0.65696(12) 0.0391(7) Uani 1 1 d . . . . .
H54A H 0.466076 0.999919 0.660153 0.059 Uiso 1 1 calc R U . . .
H54B H 0.374161 0.993741 0.687488 0.059 Uiso 1 1 calc R U . . .
H54C H 0.375740 1.006379 0.628408 0.059 Uiso 1 1 calc R U . . .
C11 C 0.6209(2) 0.32276(18) 0.73811(14) 0.0476(8) Uani 1 1 d . . . . .
H11A H 0.663459 0.341636 0.714389 0.071 Uiso 1 1 calc R U . . .
H11B H 0.588840 0.280457 0.723238 0.071 Uiso 1 1 calc R U . . .
H11C H 0.652029 0.306450 0.768709 0.071 Uiso 1 1 calc R U . . .
C28 C 0.5647(2) 0.89161(17) 0.89150(12) 0.0430(7) Uani 1 1 d . . . . .
H28A H 0.509893 0.920266 0.892519 0.064 Uiso 1 1 calc R U . . .
H28B H 0.605640 0.916582 0.869373 0.064 Uiso 1 1 calc R U . . .
H28C H 0.591124 0.888335 0.925190 0.064 Uiso 1 1 calc R U . . .
C25 C 0.28931(18) 0.60851(18) 0.85600(11) 0.0375(7) Uani 1 1 d . . . . .
H25A H 0.248480 0.650382 0.859487 0.056 Uiso 1 1 calc R U . . .
H25B H 0.256629 0.564044 0.845004 0.056 Uiso 1 1 calc R U . . .
H25C H 0.333175 0.621124 0.831266 0.056 Uiso 1 1 calc R U . . .
C57 C 0.4871(2) 0.64664(17) 0.52831(12) 0.0403(7) Uani 1 1 d . . . . .
H57A H 0.443919 0.647428 0.554755 0.060 Uiso 1 1 calc R U . . .
H57B H 0.511302 0.596189 0.525310 0.060 Uiso 1 1 calc R U . . .
H57C H 0.458528 0.661232 0.496576 0.060 Uiso 1 1 calc R U . . .
C6 C 0.8238(2) 0.5022(2) 0.70679(13) 0.0456(8) Uani 1 1 d . . . . .
H6A H 0.791546 0.459672 0.692432 0.068 Uiso 1 1 calc R U . . .
H6B H 0.857636 0.485960 0.736488 0.068 Uiso 1 1 calc R U . . .
H6C H 0.864015 0.522135 0.682112 0.068 Uiso 1 1 calc R U . . .
C24 C 0.3973(2) 0.52513(17) 0.90343(12) 0.0416(7) Uani 1 1 d . . . . .
H24A H 0.445383 0.536787 0.881105 0.062 Uiso 1 1 calc R U . . .
H24B H 0.364161 0.482189 0.890294 0.062 Uiso 1 1 calc R U . . .
H24C H 0.421642 0.513183 0.936723 0.062 Uiso 1 1 calc R U . . .
C30 C 0.0449(2) 0.5889(2) 0.55579(13) 0.0479(8) Uani 1 1 d . . . . .
H30A H 0.055901 0.539146 0.542122 0.072 Uiso 1 1 calc R U . . .
H30B H 0.000676 0.614562 0.534745 0.072 Uiso 1 1 calc R U . . .
H30C H 0.023282 0.584139 0.589758 0.072 Uiso 1 1 calc R U . . .
C40 C 0.2247(2) 0.39157(18) 0.61680(14) 0.0514(9) Uani 1 1 d . . . . .
H40A H 0.193062 0.387192 0.648014 0.077 Uiso 1 1 calc R U . . .
H40B H 0.248380 0.342696 0.607707 0.077 Uiso 1 1 calc R U . . .
H40C H 0.184311 0.409129 0.590206 0.077 Uiso 1 1 calc R U . . .
C1 C 0.8034(2) 0.4095(2) 0.86508(13) 0.0477(8) Uani 1 1 d . . . . .
H1A H 0.845214 0.427954 0.840776 0.072 Uiso 1 1 calc R U . . .
H1B H 0.773147 0.365356 0.851578 0.072 Uiso 1 1 calc R U . . .
H1C H 0.835101 0.396311 0.896161 0.072 Uiso 1 1 calc R U . . .
C58 C 0.6256(2) 0.6976(2) 0.49792(14) 0.0518(9) Uani 1 1 d . . . . .
H58A H 0.595746 0.714845 0.467171 0.078 Uiso 1 1 calc R U . . .
H58B H 0.645074 0.645896 0.493597 0.078 Uiso 1 1 calc R U . . .
H58C H 0.676673 0.729425 0.505348 0.078 Uiso 1 1 calc R U . . .
C35 C 0.0547(2) 0.5538(2) 0.71548(13) 0.0540(9) Uani 1 1 d . . . . .
H35A H 0.017914 0.561057 0.744512 0.081 Uiso 1 1 calc R U . . .
H35B H 0.076349 0.502277 0.715061 0.081 Uiso 1 1 calc R U . . .
H35C H 0.019914 0.563620 0.684868 0.081 Uiso 1 1 calc R U . . .
B1 B 0.6762(2) 0.47842(19) 0.78403(12) 0.0318(7) Uani 1 1 d . . . . .
H1 H 0.720172 0.438863 0.776397 0.038 Uiso 1 1 calc R U . . .
B2 B 0.1993(2) 0.56430(19) 0.63433(12) 0.0337(7) Uani 1 1 d . . . . .
H2 H 0.148556 0.528975 0.631271 0.040 Uiso 1 1 calc R U . . .

loop_
_atom_site_aniso_label
_atom_site_aniso_U_11
_atom_site_aniso_U_22
_atom_site_aniso_U_33
_atom_site_aniso_U_23
_atom_site_aniso_U_13
_atom_site_aniso_U_12
Ti2 0.0252(2) 0.0277(2) 0.0231(2) 0.00182(19) -0.00151(17) -0.00123(18)
Ti1 0.0249(2) 0.0277(2) 0.0232(2) 0.00005(19) -0.00228(17) 0.00023(18)
O1 0.0321(9) 0.0325(10) 0.0249(9) -0.0002(8) 0.0017(7) -0.0006(8)
O2 0.0291(9) 0.0307(10) 0.0285(10) 0.0015(8) -0.0006(7) -0.0008(7)
N2 0.0245(10) 0.0274(11) 0.0251(11) 0.0024(9) -0.0003(8) 0.0004(8)
N1 0.0261(10) 0.0263(11) 0.0254(11) -0.0003(9) 0.0004(9) -0.0017(8)
N14 0.0335(11) 0.0309(12) 0.0272(12) 0.0005(10) -0.0017(9) -0.0031(9)
N9 0.0295(11) 0.0361(13) 0.0260(12) 0.0041(10) -0.0065(9) -0.0065(9)
N6 0.0293(11) 0.0303(12) 0.0265(12) -0.0002(9) 0.0002(9) 0.0003(9)
N8 0.0289(11) 0.0291(12) 0.0261(11) 0.0012(9) -0.0037(9) 0.0020(9)
N7 0.0305(11) 0.0278(12) 0.0301(12) -0.0032(10) -0.0040(9) 0.0030(9)
N3 0.0272(11) 0.0328(12) 0.0299(12) 0.0015(10) -0.0046(9) 0.0041(9)
N5 0.0230(10) 0.0353(12) 0.0288(12) -0.0018(10) -0.0005(9) 0.0026(9)
N12 0.0254(10) 0.0334(12) 0.0243(11) 0.0017(9) -0.0027(8) -0.0021(9)
N4 0.0296(11) 0.0306(12) 0.0259(11) 0.0003(9) -0.0039(9) 0.0018(9)
N11 0.0258(10) 0.0372(13) 0.0271(12) 0.0073(10) -0.0034(9) -0.0057(9)
N10 0.0317(11) 0.0312(12) 0.0245(11) 0.0009(9) -0.0040(9) -0.0022(9)
N13 0.0372(12) 0.0298(12) 0.0279(12) 0.0014(10) -0.0067(10) -0.0055(10)
C45 0.0278(12) 0.0280(13) 0.0247(13) 0.0058(11) -0.0039(10) -0.0030(10)
C14 0.0317(13) 0.0316(14) 0.0245(13) 0.0035(11) -0.0046(10) -0.0075(11)
C16 0.0303(13) 0.0321(14) 0.0194(12) -0.0013(11) -0.0030(10) 0.0019(11)
C51 0.0326(13) 0.0294(14) 0.0302(14) 0.0028(12) -0.0022(11) 0.0046(11)
C21 0.0299(13) 0.0355(15) 0.0217(13) 0.0017(11) -0.0051(10) 0.0019(11)
C20 0.0371(14) 0.0327(15) 0.0300(15) -0.0034(12) -0.0068(12) 0.0030(12)
C46 0.0266(12) 0.0317(14) 0.0284(14) 0.0045(11) -0.0036(10) 0.0018(10)
C33 0.0343(14) 0.0333(15) 0.0249(13) 0.0030(11) -0.0023(11) -0.0021(11)
C9 0.0295(13) 0.0372(15) 0.0262(14) -0.0024(12) -0.0050(11) -0.0045(11)
C15 0.0295(13) 0.0395(16) 0.0315(15) 0.0007(12) -0.0045(11) -0.0060(11)
C26 0.0380(14) 0.0312(15) 0.0290(14) -0.0005(12) -0.0027(11) -0.0043(11)
C50 0.0315(13) 0.0306(14) 0.0254(13) -0.0002(11) -0.0029(10) -0.0008(11)
C4 0.0326(13) 0.0366(15) 0.0259(14) 0.0023(12) -0.0027(11) -0.0044(11)
C32 0.0371(14) 0.0407(16) 0.0258(14) 0.0074(12) -0.0087(11) -0.0049(12)
C12 0.0402(15) 0.0298(15) 0.0309(15) 0.0019(12) -0.0047(12) 0.0021(12)
C29 0.0409(15) 0.0356(16) 0.0294(15) 0.0024(12) -0.0015(12) -0.0008(12)
C31 0.0347(14) 0.0422(17) 0.0287(15) 0.0028(13) -0.0073(11) -0.0027(12)
C17 0.0284(13) 0.0365(15) 0.0273(14) 0.0036(12) -0.0017(10) 0.0002(11)
C38 0.0281(13) 0.0379(15) 0.0278(14) 0.0045(12) -0.0039(11) 0.0012(11)
C47 0.0368(14) 0.0301(15) 0.0332(15) 0.0080(12) -0.0047(12) 0.0008(11)
C36 0.0314(14) 0.0513(18) 0.0309(15) 0.0136(14) -0.0024(11) -0.0034(13)
C2 0.0303(13) 0.0365(15) 0.0331(15) 0.0042(12) -0.0071(11) 0.0022(11)
C3 0.0365(14) 0.0415(17) 0.0273(14) 0.0073(12) -0.0109(11) 0.0012(12)
C7 0.0255(13) 0.0488(18) 0.0291(14) -0.0083(13) -0.0002(11) -0.0012(12)
C43 0.0409(15) 0.0320(15) 0.0253(14) 0.0040(11) 0.0039(11) 0.0016(12)
C13 0.0411(15) 0.0301(15) 0.0338(15) 0.0026(12) -0.0080(12) -0.0074(12)
C8 0.0309(14) 0.0481(18) 0.0263(14) -0.0030(13) 0.0017(11) -0.0066(12)
C52 0.0412(15) 0.0321(15) 0.0282(14) -0.0010(12) -0.0036(12) 0.0048(12)
C37 0.0317(14) 0.0521(18) 0.0236(14) 0.0053(13) 0.0022(11) -0.0002(12)
C18 0.0340(14) 0.0484(18) 0.0258(14) 0.0019(13) 0.0027(11) -0.0023(13)
C44 0.0399(15) 0.0366(16) 0.0379(16) 0.0049(13) 0.0055(13) 0.0046(12)
C56 0.0348(15) 0.0344(16) 0.0525(19) 0.0028(14) 0.0007(13) 0.0052(12)
C41 0.0521(17) 0.0318(15) 0.0271(15) 0.0026(12) -0.0088(12) -0.0031(13)
C27 0.0347(14) 0.0457(18) 0.0339(16) 0.0007(13) -0.0009(12) -0.0034(13)
C39 0.0373(15) 0.0404(17) 0.0305(15) -0.0017(13) 0.0018(12) 0.0021(12)
C55 0.0360(14) 0.0351(15) 0.0359(16) 0.0004(13) 0.0071(12) 0.0011(12)
C48 0.0444(16) 0.0389(16) 0.0299(15) 0.0091(13) -0.0009(12) -0.0017(13)
C5 0.0401(15) 0.0412(17) 0.0273(14) -0.0002(12) -0.0066(12) 0.0010(13)
C19 0.0380(15) 0.0498(18) 0.0255(14) -0.0025(13) 0.0026(12) 0.0030(13)
C34 0.0352(14) 0.0425(17) 0.0280(14) 0.0097(12) -0.0072(11) -0.0006(12)
C22 0.0344(14) 0.0444(17) 0.0260(14) 0.0014(12) 0.0021(11) -0.0093(12)
C10 0.0373(15) 0.0367(16) 0.0354(16) 0.0046(13) 0.0009(12) -0.0047(12)
C53 0.0355(15) 0.0393(16) 0.0351(16) 0.0005(13) 0.0002(12) 0.0086(12)
C42 0.0582(19) 0.0316(16) 0.0305(15) 0.0009(13) -0.0006(13) 0.0030(13)
C49 0.0340(14) 0.0409(16) 0.0283(14) 0.0060(12) 0.0026(11) -0.0014(12)
C23 0.0498(18) 0.060(2) 0.0310(16) 0.0006(15) 0.0066(13) -0.0198(16)
C54 0.0475(17) 0.0334(16) 0.0363(16) 0.0004(13) -0.0030(13) 0.0070(13)
C11 0.0531(19) 0.0334(17) 0.056(2) -0.0094(15) -0.0114(16) 0.0044(14)
C28 0.0562(19) 0.0374(17) 0.0353(17) 0.0001(13) 0.0022(14) -0.0087(14)
C25 0.0299(14) 0.0522(19) 0.0304(15) 0.0008(13) 0.0022(11) -0.0094(13)
C57 0.0487(17) 0.0383(17) 0.0341(16) -0.0055(13) 0.0050(13) -0.0019(13)
C6 0.0344(15) 0.056(2) 0.0466(19) -0.0131(16) 0.0068(13) 0.0034(14)
C24 0.0475(17) 0.0395(17) 0.0378(17) 0.0037(14) -0.0010(13) -0.0093(13)
C30 0.0453(17) 0.054(2) 0.0434(19) 0.0105(16) -0.0165(14) -0.0126(15)
C40 0.061(2) 0.0370(18) 0.055(2) 0.0003(16) -0.0196(17) -0.0093(15)
C1 0.0438(17) 0.053(2) 0.0453(19) 0.0033(16) -0.0113(14) 0.0177(15)
C58 0.0544(19) 0.0434(19) 0.059(2) -0.0041(16) 0.0226(17) 0.0038(15)
C35 0.0409(17) 0.084(3) 0.0368(18) 0.0094(18) -0.0003(14) -0.0268(17)
B1 0.0281(15) 0.0360(17) 0.0309(16) -0.0018(14) -0.0048(12) 0.0068(13)
B2 0.0309(15) 0.0381(18) 0.0315(17) 0.0022(14) -0.0066(13) -0.0088(13)

loop_
_atom_type_symbol
_atom_type_description
_atom_type_scat_dispersion_real
_atom_type_scat_dispersion_imag
_atom_type_scat_source
C C 0.0181 0.0091 'International Tables Vol C Tables 4.2.6.8 and 6.1.1.4'
H H 0.0000 0.0000 'International Tables Vol C Tables 4.2.6.8 and 6.1.1.4'
B B 0.0090 0.0039 'International Tables Vol C Tables 4.2.6.8 and 6.1.1.4'
N N 0.0311 0.0180 'International Tables Vol C Tables 4.2.6.8 and 6.1.1.4'
O O 0.0492 0.0322 'International Tables Vol C Tables 4.2.6.8 and 6.1.1.4'
Ti Ti 0.2191 1.8069 'International Tables Vol C Tables 4.2.6.8 and 6.1.1.4'

loop_
_geom_angle_atom_site_label_1
_geom_angle_atom_site_label_2
_geom_angle_atom_site_label_3
_geom_angle
_geom_angle_site_symmetry_1
_geom_angle_site_symmetry_3
_geom_angle_publ_flag
O2 Ti2 N14 126.46(9) . . ?
O2 Ti2 N12 140.23(8) . . ?
O2 Ti2 N10 89.31(8) . . ?
N2 Ti2 O2 102.11(9) . . ?
N2 Ti2 N14 92.07(9) . . ?
N2 Ti2 N12 88.60(9) . . ?
N2 Ti2 N10 168.42(9) . . ?
N14 Ti2 N12 90.67(9) . . ?
N14 Ti2 N10 82.47(8) . . ?
N12 Ti2 N10 81.29(8) . . ?
O1 Ti1 N6 135.79(8) . . ?
O1 Ti1 N8 130.95(8) . . ?
O1 Ti1 N4 87.98(8) . . ?
N1 Ti1 O1 101.67(9) . . ?
N1 Ti1 N6 89.98(9) . . ?
N1 Ti1 N8 91.65(9) . . ?
N1 Ti1 N4 170.17(9) . . ?
N6 Ti1 N8 90.46(8) . . ?
N6 Ti1 N4 81.67(8) . . ?
N8 Ti1 N4 83.29(8) . . ?
C16 O1 Ti1 179.28(18) . . ?
C45 O2 Ti2 174.20(17) . . ?
N1 N2 Ti2 167.31(19) . . ?
N2 N1 Ti1 168.22(19) . . ?
N13 N14 Ti2 117.96(17) . . ?
C43 N14 Ti2 134.67(19) . . ?
C43 N14 N13 107.4(2) . . ?
N10 N9 B2 119.7(2) . . ?
C31 N9 N10 110.6(2) . . ?
C31 N9 B2 129.7(2) . . ?
N5 N6 Ti1 117.31(16) . . ?
C9 N6 Ti1 134.56(18) . . ?
C9 N6 N5 107.1(2) . . ?
N7 N8 Ti1 118.05(15) . . ?
C14 N8 Ti1 135.27(18) . . ?
C14 N8 N7 106.3(2) . . ?
N8 N7 B1 120.9(2) . . ?
C12 N7 N8 109.8(2) . . ?
C12 N7 B1 129.3(2) . . ?
N4 N3 B1 120.4(2) . . ?
C2 N3 N4 110.9(2) . . ?
C2 N3 B1 128.7(2) . . ?
N6 N5 B1 121.7(2) . . ?
C7 N5 N6 109.3(2) . . ?
C7 N5 B1 129.0(2) . . ?
N11 N12 Ti2 117.15(16) . . ?
C38 N12 Ti2 135.18(18) . . ?
C38 N12 N11 107.0(2) . . ?
N3 N4 Ti1 114.82(15) . . ?
C4 N4 Ti1 139.68(19) . . ?
C4 N4 N3 105.4(2) . . ?
N12 N11 B2 121.3(2) . . ?
C36 N11 N12 108.8(2) . . ?
C36 N11 B2 129.5(2) . . ?
N9 N10 Ti2 115.00(15) . . ?
C33 N10 Ti2 138.56(18) . . ?
C33 N10 N9 105.7(2) . . ?
N14 N13 B2 121.7(2) . . ?
C41 N13 N14 108.9(2) . . ?
C41 N13 B2 129.4(2) . . ?
O2 C45 C46 120.3(2) . . ?
O2 C45 C50 119.5(2) . . ?
C46 C45 C50 120.2(2) . . ?
N8 C14 C15 122.1(2) . . ?
N8 C14 C13 109.7(2) . . ?
C13 C14 C15 128.2(2) . . ?
O1 C16 C21 120.2(2) . . ?
O1 C16 C17 119.7(2) . . ?
C21 C16 C17 120.1(2) . . ?
C46 C51 C52 110.0(2) . . ?
C46 C51 C53 111.8(2) . . ?
C46 C51 C54 111.7(2) . . ?
C52 C51 C53 110.6(2) . . ?
C54 C51 C52 105.8(2) . . ?
C54 C51 C53 106.8(2) . . ?
C16 C21 C26 122.2(2) . . ?
C20 C21 C16 117.9(2) . . ?
C20 C21 C26 119.9(2) . . ?
C21 C20 H20 118.9 . . ?
C19 C20 C21 122.2(3) . . ?
C19 C20 H20 118.9 . . ?
C45 C46 C51 121.6(2) . . ?
C47 C46 C45 117.8(3) . . ?
C47 C46 C51 120.5(2) . . ?
N10 C33 C32 110.0(2) . . ?
N10 C33 C34 124.3(2) . . ?
C32 C33 C34 125.7(2) . . ?
N6 C9 C8 109.2(3) . . ?
N6 C9 C10 122.3(2) . . ?
C8 C9 C10 128.6(3) . . ?
C14 C15 H15A 109.5 . . ?
C14 C15 H15B 109.5 . . ?
C14 C15 H15C 109.5 . . ?
H15A C15 H15B 109.5 . . ?
H15A C15 H15C 109.5 . . ?
H15B C15 H15C 109.5 . . ?
C21 C26 C29 109.4(2) . . ?
C21 C26 C27 112.6(2) . . ?
C21 C26 C28 111.7(2) . . ?
C27 C26 C29 110.2(2) . . ?
C28 C26 C29 106.4(2) . . ?
C28 C26 C27 106.3(2) . . ?
C45 C50 C55 122.2(2) . . ?
C49 C50 C45 117.7(2) . . ?
C49 C50 C55 120.0(2) . . ?
N4 C4 C3 110.0(2) . . ?
N4 C4 C5 124.4(2) . . ?
C3 C4 C5 125.6(2) . . ?
C33 C32 H32 126.8 . . ?
C31 C32 C33 106.5(2) . . ?
C31 C32 H32 126.8 . . ?
N7 C12 C13 107.7(2) . . ?
N7 C12 C11 123.1(3) . . ?
C13 C12 C11 129.2(3) . . ?
C26 C29 H29A 109.5 . . ?
C26 C29 H29B 109.5 . . ?
C26 C29 H29C 109.5 . . ?
H29A C29 H29B 109.5 . . ?
H29A C29 H29C 109.5 . . ?
H29B C29 H29C 109.5 . . ?
N9 C31 C32 107.3(2) . . ?
N9 C31 C30 122.5(3) . . ?
C32 C31 C30 130.2(3) . . ?
C16 C17 C22 121.9(2) . . ?
C18 C17 C16 118.1(3) . . ?
C18 C17 C22 119.8(2) . . ?
N12 C38 C37 109.6(2) . . ?
N12 C38 C39 122.2(2) . . ?
C37 C38 C39 128.2(3) . . ?
C46 C47 H47 118.9 . . ?
C48 C47 C46 122.2(3) . . ?
C48 C47 H47 118.9 . . ?
N11 C36 C37 107.9(2) . . ?
N11 C36 C35 122.5(3) . . ?
C37 C36 C35 129.5(3) . . ?
N3 C2 C3 107.3(2) . . ?
N3 C2 C1 123.0(3) . . ?
C3 C2 C1 129.7(3) . . ?
C4 C3 H3 126.8 . . ?
C2 C3 C4 106.4(2) . . ?
C2 C3 H3 126.8 . . ?
N5 C7 C8 107.8(2) . . ?
N5 C7 C6 122.7(3) . . ?
C8 C7 C6 129.5(3) . . ?
N14 C43 C44 122.6(3) . . ?
N14 C43 C42 108.9(3) . . ?
C42 C43 C44 128.5(3) . . ?
C14 C13 H13 126.7 . . ?
C12 C13 C14 106.6(2) . . ?
C12 C13 H13 126.7 . . ?
C9 C8 H8 126.7 . . ?
C7 C8 C9 106.6(3) . . ?
C7 C8 H8 126.7 . . ?
C51 C52 H52A 109.5 . . ?
C51 C52 H52B 109.5 . . ?
C51 C52 H52C 109.5 . . ?
H52A C52 H52B 109.5 . . ?
H52A C52 H52C 109.5 . . ?
H52B C52 H52C 109.5 . . ?
C38 C37 H37 126.7 . . ?
C36 C37 C38 106.7(3) . . ?
C36 C37 H37 126.7 . . ?
C17 C18 H18 119.1 . . ?
C19 C18 C17 121.9(3) . . ?
C19 C18 H18 119.1 . . ?
C43 C44 H44A 109.5 . . ?
C43 C44 H44B 109.5 . . ?
C43 C44 H44C 109.5 . . ?
H44A C44 H44B 109.5 . . ?
H44A C44 H44C 109.5 . . ?
H44B C44 H44C 109.5 . . ?
H56A C56 H56B 109.5 . . ?
H56A C56 H56C 109.5 . . ?
H56B C56 H56C 109.5 . . ?
C55 C56 H56A 109.5 . . ?
C55 C56 H56B 109.5 . . ?
C55 C56 H56C 109.5 . . ?
N13 C41 C42 108.0(3) . . ?
N13 C41 C40 123.1(3) . . ?
C42 C41 C40 128.8(3) . . ?
C26 C27 H27A 109.5 . . ?
C26 C27 H27B 109.5 . . ?
C26 C27 H27C 109.5 . . ?
H27A C27 H27B 109.5 . . ?
H27A C27 H27C 109.5 . . ?
H27B C27 H27C 109.5 . . ?
C38 C39 H39A 109.5 . . ?
C38 C39 H39B 109.5 . . ?
C38 C39 H39C 109.5 . . ?
H39A C39 H39B 109.5 . . ?
H39A C39 H39C 109.5 . . ?
H39B C39 H39C 109.5 . . ?
C50 C55 C56 107.4(2) . . ?
C50 C55 C58 112.1(2) . . ?
C56 C55 C58 107.5(3) . . ?
C57 C55 C50 112.7(2) . . ?
C57 C55 C56 110.9(2) . . ?
C57 C55 C58 106.1(3) . . ?
C47 C48 H48 120.4 . . ?
C49 C48 C47 119.2(3) . . ?
C49 C48 H48 120.4 . . ?
C4 C5 H5A 109.5 . . ?
C4 C5 H5B 109.5 . . ?
C4 C5 H5C 109.5 . . ?
H5A C5 H5B 109.5 . . ?
H5A C5 H5C 109.5 . . ?
H5B C5 H5C 109.5 . . ?
C20 C19 H19 120.2 . . ?
C18 C19 C20 119.5(3) . . ?
C18 C19 H19 120.2 . . ?
C33 C34 H34A 109.5 . . ?
C33 C34 H34B 109.5 . . ?
C33 C34 H34C 109.5 . . ?
H34A C34 H34B 109.5 . . ?
H34A C34 H34C 109.5 . . ?
H34B C34 H34C 109.5 . . ?
C17 C22 C23 112.0(2) . . ?
C17 C22 C25 107.0(2) . . ?
C23 C22 C25 107.1(2) . . ?
C24 C22 C17 113.8(2) . . ?
C24 C22 C23 105.8(3) . . ?
C24 C22 C25 111.0(2) . . ?
C9 C10 H10A 109.5 . . ?
C9 C10 H10B 109.5 . . ?
C9 C10 H10C 109.5 . . ?
H10A C10 H10B 109.5 . . ?
H10A C10 H10C 109.5 . . ?
H10B C10 H10C 109.5 . . ?
C51 C53 H53A 109.5 . . ?
C51 C53 H53B 109.5 . . ?
C51 C53 H53C 109.5 . . ?
H53A C53 H53B 109.5 . . ?
H53A C53 H53C 109.5 . . ?
H53B C53 H53C 109.5 . . ?
C43 C42 H42 126.6 . . ?
C41 C42 C43 106.8(3) . . ?
C41 C42 H42 126.6 . . ?
C50 C49 H49 118.8 . . ?
C48 C49 C50 122.4(3) . . ?
C48 C49 H49 118.8 . . ?
C22 C23 H23A 109.5 . . ?
C22 C23 H23B 109.5 . . ?
C22 C23 H23C 109.5 . . ?
H23A C23 H23B 109.5 . . ?
H23A C23 H23C 109.5 . . ?
H23B C23 H23C 109.5 . . ?
C51 C54 H54A 109.5 . . ?
C51 C54 H54B 109.5 . . ?
C51 C54 H54C 109.5 . . ?
H54A C54 H54B 109.5 . . ?
H54A C54 H54C 109.5 . . ?
H54B C54 H54C 109.5 . . ?
C12 C11 H11A 109.5 . . ?
C12 C11 H11B 109.5 . . ?
C12 C11 H11C 109.5 . . ?
H11A C11 H11B 109.5 . . ?
H11A C11 H11C 109.5 . . ?
H11B C11 H11C 109.5 . . ?
C26 C28 H28A 109.5 . . ?
C26 C28 H28B 109.5 . . ?
C26 C28 H28C 109.5 . . ?
H28A C28 H28B 109.5 . . ?
H28A C28 H28C 109.5 . . ?
H28B C28 H28C 109.5 . . ?
C22 C25 H25A 109.5 . . ?
C22 C25 H25B 109.5 . . ?
C22 C25 H25C 109.5 . . ?
H25A C25 H25B 109.5 . . ?
H25A C25 H25C 109.5 . . ?
H25B C25 H25C 109.5 . . ?
C55 C57 H57A 109.5 . . ?
C55 C57 H57B 109.5 . . ?
C55 C57 H57C 109.5 . . ?
H57A C57 H57B 109.5 . . ?
H57A C57 H57C 109.5 . . ?
H57B C57 H57C 109.5 . . ?
C7 C6 H6A 109.5 . . ?
C7 C6 H6B 109.5 . . ?
C7 C6 H6C 109.5 . . ?
H6A C6 H6B 109.5 . . ?
H6A C6 H6C 109.5 . . ?
H6B C6 H6C 109.5 . . ?
C22 C24 H24A 109.5 . . ?
C22 C24 H24B 109.5 . . ?
C22 C24 H24C 109.5 . . ?
H24A C24 H24B 109.5 . . ?
H24A C24 H24C 109.5 . . ?
H24B C24 H24C 109.5 . . ?
C31 C30 H30A 109.5 . . ?
C31 C30 H30B 109.5 . . ?
C31 C30 H30C 109.5 . . ?
H30A C30 H30B 109.5 . . ?
H30A C30 H30C 109.5 . . ?
H30B C30 H30C 109.5 . . ?
C41 C40 H40A 109.5 . . ?
C41 C40 H40B 109.5 . . ?
C41 C40 H40C 109.5 . . ?
H40A C40 H40B 109.5 . . ?
H40A C40 H40C 109.5 . . ?
H40B C40 H40C 109.5 . . ?
C2 C1 H1A 109.5 . . ?
C2 C1 H1B 109.5 . . ?
C2 C1 H1C 109.5 . . ?
H1A C1 H1B 109.5 . . ?
H1A C1 H1C 109.5 . . ?
H1B C1 H1C 109.5 . . ?
C55 C58 H58A 109.5 . . ?
C55 C58 H58B 109.5 . . ?
C55 C58 H58C 109.5 . . ?
H58A C58 H58B 109.5 . . ?
H58A C58 H58C 109.5 . . ?
H58B C58 H58C 109.5 . . ?
C36 C35 H35A 109.5 . . ?
C36 C35 H35B 109.5 . . ?
C36 C35 H35C 109.5 . . ?
H35A C35 H35B 109.5 . . ?
H35A C35 H35C 109.5 . . ?
H35B C35 H35C 109.5 . . ?
N7 B1 H1 109.4 . . ?
N3 B1 N7 109.2(2) . . ?
N3 B1 N5 108.4(2) . . ?
N3 B1 H1 109.4 . . ?
N5 B1 N7 110.9(2) . . ?
N5 B1 H1 109.4 . . ?
N9 B2 N11 107.6(2) . . ?
N9 B2 N13 108.9(2) . . ?
N9 B2 H2 109.4 . . ?
N11 B2 N13 112.0(2) . . ?
N11 B2 H2 109.4 . . ?
N13 B2 H2 109.4 . . ?

loop_
_geom_bond_atom_site_label_1
_geom_bond_atom_site_label_2
_geom_bond_distance
_geom_bond_site_symmetry_2
_geom_bond_publ_flag
Ti2 O2 1.8945(19) . ?
Ti2 N2 1.815(2) . ?
Ti2 N14 2.142(2) . ?
Ti2 N12 2.162(2) . ?
Ti2 N10 2.357(2) . ?
Ti1 O1 1.8917(19) . ?
Ti1 N1 1.813(2) . ?
Ti1 N6 2.152(2) . ?
Ti1 N8 2.153(2) . ?
Ti1 N4 2.339(2) . ?
O1 C16 1.333(3) . ?
O2 C45 1.341(3) . ?
N2 N1 1.240(3) . ?
N14 N13 1.380(3) . ?
N14 C43 1.345(4) . ?
N9 N10 1.384(3) . ?
N9 C31 1.362(3) . ?
N9 B2 1.530(4) . ?
N6 N5 1.377(3) . ?
N6 C9 1.351(4) . ?
N8 N7 1.380(3) . ?
N8 C14 1.349(3) . ?
N7 C12 1.354(4) . ?
N7 B1 1.549(4) . ?
N3 N4 1.383(3) . ?
N3 C2 1.353(3) . ?
N3 B1 1.530(4) . ?
N5 C7 1.356(4) . ?
N5 B1 1.540(4) . ?
N12 N11 1.383(3) . ?
N12 C38 1.343(4) . ?
N4 C4 1.354(3) . ?
N11 C36 1.362(4) . ?
N11 B2 1.535(4) . ?
N10 C33 1.357(3) . ?
N13 C41 1.358(4) . ?
N13 B2 1.541(4) . ?
C45 C46 1.422(4) . ?
C45 C50 1.427(4) . ?
C14 C15 1.492(4) . ?
C14 C13 1.389(4) . ?
C16 C21 1.419(4) . ?
C16 C17 1.430(4) . ?
C51 C46 1.536(4) . ?
C51 C52 1.540(4) . ?
C51 C53 1.543(4) . ?
C51 C54 1.537(4) . ?
C21 C20 1.400(4) . ?
C21 C26 1.535(4) . ?
C20 H20 0.9500 . ?
C20 C19 1.378(4) . ?
C46 C47 1.396(4) . ?
C33 C32 1.402(4) . ?
C33 C34 1.483(4) . ?
C9 C8 1.391(4) . ?
C9 C10 1.488(4) . ?
C15 H15A 0.9800 . ?
C15 H15B 0.9800 . ?
C15 H15C 0.9800 . ?
C26 C29 1.540(4) . ?
C26 C27 1.539(4) . ?
C26 C28 1.537(4) . ?
C50 C55 1.536(4) . ?
C50 C49 1.395(4) . ?
C4 C3 1.401(4) . ?
C4 C5 1.492(4) . ?
C32 H32 0.9500 . ?
C32 C31 1.381(4) . ?
C12 C13 1.376(4) . ?
C12 C11 1.496(4) . ?
C29 H29A 0.9800 . ?
C29 H29B 0.9800 . ?
C29 H29C 0.9800 . ?
C31 C30 1.493(4) . ?
C17 C18 1.396(4) . ?
C17 C22 1.534(4) . ?
C38 C37 1.386(4) . ?
C38 C39 1.492(4) . ?
C47 H47 0.9500 . ?
C47 C48 1.380(4) . ?
C36 C37 1.374(4) . ?
C36 C35 1.490(4) . ?
C2 C3 1.380(4) . ?
C2 C1 1.492(4) . ?
C3 H3 0.9500 . ?
C7 C8 1.382(4) . ?
C7 C6 1.483(4) . ?
C43 C44 1.488(4) . ?
C43 C42 1.396(4) . ?
C13 H13 0.9500 . ?
C8 H8 0.9500 . ?
C52 H52A 0.9800 . ?
C52 H52B 0.9800 . ?
C52 H52C 0.9800 . ?
C37 H37 0.9500 . ?
C18 H18 0.9500 . ?
C18 C19 1.375(4) . ?
C44 H44A 0.9800 . ?
C44 H44B 0.9800 . ?
C44 H44C 0.9800 . ?
C56 H56A 0.9800 . ?
C56 H56B 0.9800 . ?
C56 H56C 0.9800 . ?
C56 C55 1.536(4) . ?
C41 C42 1.373(4) . ?
C41 C40 1.499(4) . ?
C27 H27A 0.9800 . ?
C27 H27B 0.9800 . ?
C27 H27C 0.9800 . ?
C39 H39A 0.9800 . ?
C39 H39B 0.9800 . ?
C39 H39C 0.9800 . ?
C55 C57 1.535(4) . ?
C55 C58 1.537(4) . ?
C48 H48 0.9500 . ?
C48 C49 1.376(4) . ?
C5 H5A 0.9800 . ?
C5 H5B 0.9800 . ?
C5 H5C 0.9800 . ?
C19 H19 0.9500 . ?
C34 H34A 0.9800 . ?
C34 H34B 0.9800 . ?
C34 H34C 0.9800 . ?
C22 C23 1.536(4) . ?
C22 C25 1.545(4) . ?
C22 C24 1.533(4) . ?
C10 H10A 0.9800 . ?
C10 H10B 0.9800 . ?
C10 H10C 0.9800 . ?
C53 H53A 0.9800 . ?
C53 H53B 0.9800 . ?
C53 H53C 0.9800 . ?
C42 H42 0.9500 . ?
C49 H49 0.9500 . ?
C23 H23A 0.9800 . ?
C23 H23B 0.9800 . ?
C23 H23C 0.9800 . ?
C54 H54A 0.9800 . ?
C54 H54B 0.9800 . ?
C54 H54C 0.9800 . ?
C11 H11A 0.9800 . ?
C11 H11B 0.9800 . ?
C11 H11C 0.9800 . ?
C28 H28A 0.9800 . ?
C28 H28B 0.9800 . ?
C28 H28C 0.9800 . ?
C25 H25A 0.9800 . ?
C25 H25B 0.9800 . ?
C25 H25C 0.9800 . ?
C57 H57A 0.9800 . ?
C57 H57B 0.9800 . ?
C57 H57C 0.9800 . ?
C6 H6A 0.9800 . ?
C6 H6B 0.9800 . ?
C6 H6C 0.9800 . ?
C24 H24A 0.9800 . ?
C24 H24B 0.9800 . ?
C24 H24C 0.9800 . ?
C30 H30A 0.9800 . ?
C30 H30B 0.9800 . ?
C30 H30C 0.9800 . ?
C40 H40A 0.9800 . ?
C40 H40B 0.9800 . ?
C40 H40C 0.9800 . ?
C1 H1A 0.9800 . ?
C1 H1B 0.9800 . ?
C1 H1C 0.9800 . ?
C58 H58A 0.9800 . ?
C58 H58B 0.9800 . ?
C58 H58C 0.9800 . ?
C35 H35A 0.9800 . ?
C35 H35B 0.9800 . ?
C35 H35C 0.9800 . ?
B1 H1 1.0000 . ?
B2 H2 1.0000 . ?

loop_
_geom_torsion_atom_site_label_1
_geom_torsion_atom_site_label_2
_geom_torsion_atom_site_label_3
_geom_torsion_atom_site_label_4
_geom_torsion
_geom_torsion_site_symmetry_1
_geom_torsion_site_symmetry_2
_geom_torsion_site_symmetry_3
_geom_torsion_site_symmetry_4
_geom_torsion_publ_flag
Ti2 N2 N1 Ti1 99.9(11) . . . . ?
Ti2 N14 N13 C41 179.98(18) . . . . ?
Ti2 N14 N13 B2 -2.4(3) . . . . ?
Ti2 N14 C43 C44 2.0(4) . . . . ?
Ti2 N14 C43 C42 -179.6(2) . . . . ?
Ti2 N12 N11 C36 173.42(17) . . . . ?
Ti2 N12 N11 B2 -13.0(3) . . . . ?
Ti2 N12 C38 C37 -171.15(19) . . . . ?
Ti2 N12 C38 C39 9.3(4) . . . . ?
Ti2 N10 C33 C32 -167.5(2) . . . . ?
Ti2 N10 C33 C34 13.3(5) . . . . ?
Ti1 N6 N5 C7 170.14(16) . . . . ?
Ti1 N6 N5 B1 -9.4(3) . . . . ?
Ti1 N6 C9 C8 -168.26(19) . . . . ?
Ti1 N6 C9 C10 11.7(4) . . . . ?
Ti1 N8 N7 C12 -175.05(17) . . . . ?
Ti1 N8 N7 B1 3.1(3) . . . . ?
Ti1 N8 C14 C15 -6.6(4) . . . . ?
Ti1 N8 C14 C13 174.0(2) . . . . ?
Ti1 N4 C4 C3 -176.0(2) . . . . ?
Ti1 N4 C4 C5 4.7(5) . . . . ?
O1 Ti1 N1 N2 176.8(9) . . . . ?
O1 C16 C21 C20 -173.6(2) . . . . ?
O1 C16 C21 C26 8.5(4) . . . . ?
O1 C16 C17 C18 172.6(2) . . . . ?
O1 C16 C17 C22 -11.6(4) . . . . ?
O2 C45 C46 C51 10.1(4) . . . . ?
O2 C45 C46 C47 -171.1(2) . . . . ?
O2 C45 C50 C55 -12.1(4) . . . . ?
O2 C45 C50 C49 171.7(2) . . . . ?
N14 Ti2 N2 N1 -51.9(9) . . . . ?
N14 N13 C41 C42 -0.1(3) . . . . ?
N14 N13 C41 C40 177.4(3) . . . . ?
N14 N13 B2 N9 65.6(3) . . . . ?
N14 N13 B2 N11 -53.4(3) . . . . ?
N14 C43 C42 C41 -1.5(3) . . . . ?
N9 N10 C33 C32 1.2(3) . . . . ?
N9 N10 C33 C34 -178.0(3) . . . . ?
N6 Ti1 N1 N2 39.8(9) . . . . ?
N6 N5 C7 C8 0.6(3) . . . . ?
N6 N5 C7 C6 -179.9(2) . . . . ?
N6 N5 B1 N7 62.1(3) . . . . ?
N6 N5 B1 N3 -57.8(3) . . . . ?
N6 C9 C8 C7 0.9(3) . . . . ?
N8 Ti1 N1 N2 -50.7(9) . . . . ?
N8 N7 C12 C13 0.2(3) . . . . ?
N8 N7 C12 C11 178.7(3) . . . . ?
N8 N7 B1 N3 61.6(3) . . . . ?
N8 N7 B1 N5 -57.8(3) . . . . ?
N8 C14 C13 C12 -1.4(3) . . . . ?
N7 N8 C14 C15 -179.1(2) . . . . ?
N7 N8 C14 C13 1.5(3) . . . . ?
N7 C12 C13 C14 0.7(3) . . . . ?
N3 N4 C4 C3 0.3(3) . . . . ?
N3 N4 C4 C5 -178.9(3) . . . . ?
N3 C2 C3 C4 0.2(3) . . . . ?
N5 N6 C9 C8 -0.5(3) . . . . ?
N5 N6 C9 C10 179.5(2) . . . . ?
N5 C7 C8 C9 -0.9(3) . . . . ?
N12 Ti2 N2 N1 38.7(9) . . . . ?
N12 N11 C36 C37 -1.0(3) . . . . ?
N12 N11 C36 C35 177.3(3) . . . . ?
N12 N11 B2 N9 -56.8(3) . . . . ?
N12 N11 B2 N13 62.9(3) . . . . ?
N12 C38 C37 C36 0.5(3) . . . . ?
N4 N3 C2 C3 0.0(3) . . . . ?
N4 N3 C2 C1 178.9(3) . . . . ?
N4 N3 B1 N7 -60.1(3) . . . . ?
N4 N3 B1 N5 60.9(3) . . . . ?
N4 C4 C3 C2 -0.3(3) . . . . ?
N11 N12 C38 C37 -1.1(3) . . . . ?
N11 N12 C38 C39 179.4(2) . . . . ?
N11 C36 C37 C38 0.3(3) . . . . ?
N10 Ti2 N2 N1 9.6(12) . . . . ?
N10 N9 C31 C32 1.8(3) . . . . ?
N10 N9 C31 C30 -176.7(3) . . . . ?
N10 N9 B2 N11 66.4(3) . . . . ?
N10 N9 B2 N13 -55.3(3) . . . . ?
N10 C33 C32 C31 -0.2(3) . . . . ?
N13 N14 C43 C44 -177.0(2) . . . . ?
N13 N14 C43 C42 1.4(3) . . . . ?
N13 C41 C42 C43 1.0(3) . . . . ?
C45 C46 C47 C48 -3.1(4) . . . . ?
C45 C50 C55 C56 -59.1(3) . . . . ?
C45 C50 C55 C57 63.4(3) . . . . ?
C45 C50 C55 C58 -177.0(3) . . . . ?
C45 C50 C49 C48 2.0(4) . . . . ?
C14 N8 N7 C12 -1.1(3) . . . . ?
C14 N8 N7 B1 177.1(2) . . . . ?
C16 C21 C20 C19 -0.1(4) . . . . ?
C16 C21 C26 C29 58.9(3) . . . . ?
C16 C21 C26 C27 -64.1(3) . . . . ?
C16 C21 C26 C28 176.4(2) . . . . ?
C16 C17 C18 C19 2.1(4) . . . . ?
C16 C17 C22 C23 -177.2(3) . . . . ?
C16 C17 C22 C25 -60.1(3) . . . . ?
C16 C17 C22 C24 62.8(3) . . . . ?
C51 C46 C47 C48 175.6(2) . . . . ?
C21 C16 C17 C18 -5.7(4) . . . . ?
C21 C16 C17 C22 170.1(2) . . . . ?
C21 C20 C19 C18 -3.4(4) . . . . ?
C20 C21 C26 C29 -119.0(3) . . . . ?
C20 C21 C26 C27 118.1(3) . . . . ?
C20 C21 C26 C28 -1.4(3) . . . . ?
C46 C45 C50 C55 169.0(2) . . . . ?
C46 C45 C50 C49 -7.2(4) . . . . ?
C46 C47 C48 C49 -2.0(4) . . . . ?
C33 C32 C31 N9 -1.0(3) . . . . ?
C33 C32 C31 C30 177.4(3) . . . . ?
C9 N6 N5 C7 0.0(3) . . . . ?
C9 N6 N5 B1 -179.6(2) . . . . ?
C15 C14 C13 C12 179.2(3) . . . . ?
C26 C21 C20 C19 177.8(3) . . . . ?
C50 C45 C46 C51 -171.0(2) . . . . ?
C50 C45 C46 C47 7.8(4) . . . . ?
C12 N7 B1 N3 -120.7(3) . . . . ?
C12 N7 B1 N5 119.9(3) . . . . ?
C31 N9 N10 Ti2 169.91(19) . . . . ?
C31 N9 N10 C33 -1.8(3) . . . . ?
C31 N9 B2 N11 -110.3(3) . . . . ?
C31 N9 B2 N13 128.0(3) . . . . ?
C17 C16 C21 C20 4.7(4) . . . . ?
C17 C16 C21 C26 -173.2(2) . . . . ?
C17 C18 C19 C20 2.3(4) . . . . ?
C38 N12 N11 C36 1.3(3) . . . . ?
C38 N12 N11 B2 174.8(2) . . . . ?
C47 C48 C49 C50 2.6(4) . . . . ?
C36 N11 B2 N9 115.3(3) . . . . ?
C36 N11 B2 N13 -124.9(3) . . . . ?
C2 N3 N4 Ti1 177.22(17) . . . . ?
C2 N3 N4 C4 -0.1(3) . . . . ?
C2 N3 B1 N7 122.4(3) . . . . ?
C2 N3 B1 N5 -116.6(3) . . . . ?
C7 N5 B1 N7 -117.4(3) . . . . ?
C7 N5 B1 N3 122.7(3) . . . . ?
C43 N14 N13 C41 -0.8(3) . . . . ?
C43 N14 N13 B2 176.7(2) . . . . ?
C52 C51 C46 C45 55.9(3) . . . . ?
C52 C51 C46 C47 -122.8(3) . . . . ?
C18 C17 C22 C23 -1.5(4) . . . . ?
C18 C17 C22 C25 115.6(3) . . . . ?
C18 C17 C22 C24 -121.5(3) . . . . ?
C44 C43 C42 C41 176.8(3) . . . . ?
C41 N13 B2 N9 -117.4(3) . . . . ?
C41 N13 B2 N11 123.7(3) . . . . ?
C39 C38 C37 C36 -180.0(3) . . . . ?
C55 C50 C49 C48 -174.3(3) . . . . ?
C5 C4 C3 C2 178.9(3) . . . . ?
C34 C33 C32 C31 179.1(3) . . . . ?
C22 C17 C18 C19 -173.7(3) . . . . ?
C10 C9 C8 C7 -179.1(3) . . . . ?
C53 C51 C46 C45 -67.3(3) . . . . ?
C53 C51 C46 C47 114.0(3) . . . . ?
C49 C50 C55 C56 117.1(3) . . . . ?
C49 C50 C55 C57 -120.5(3) . . . . ?
C49 C50 C55 C58 -0.8(4) . . . . ?
C54 C51 C46 C45 173.1(2) . . . . ?
C54 C51 C46 C47 -5.7(3) . . . . ?
C11 C12 C13 C14 -177.7(3) . . . . ?
C6 C7 C8 C9 179.6(3) . . . . ?
C40 C41 C42 C43 -176.4(3) . . . . ?
C1 C2 C3 C4 -178.6(3) . . . . ?
C35 C36 C37 C38 -177.8(3) . . . . ?
B1 N7 C12 C13 -177.8(3) . . . . ?
B1 N7 C12 C11 0.7(5) . . . . ?
B1 N3 N4 Ti1 -0.7(3) . . . . ?
B1 N3 N4 C4 -178.1(2) . . . . ?
B1 N3 C2 C3 177.7(3) . . . . ?
B1 N3 C2 C1 -3.4(5) . . . . ?
B1 N5 C7 C8 -179.9(2) . . . . ?
B1 N5 C7 C6 -0.4(4) . . . . ?
B2 N9 N10 Ti2 -7.4(3) . . . . ?
B2 N9 N10 C33 -179.1(2) . . . . ?
B2 N9 C31 C32 178.7(3) . . . . ?
B2 N9 C31 C30 0.2(5) . . . . ?
B2 N11 C36 C37 -173.9(3) . . . . ?
B2 N11 C36 C35 4.4(5) . . . . ?
B2 N13 C41 C42 -177.4(3) . . . . ?
B2 N13 C41 C40 0.1(5) . . . . ?

loop_
_smtbx_masks_void_nr
_smtbx_masks_void_average_x
_smtbx_masks_void_average_y
_smtbx_masks_void_average_z
_smtbx_masks_void_volume
_smtbx_masks_void_count_electrons
_smtbx_masks_void_content
1 0.274 0.308 0.226 1951.2 478.3 ?
